data_7249729
loop_
_publ_author_name
'Prashanth, Jupally'
'Pisini, Krishna Prasad'
'Surampudi, Anuja Venkata Sai Durga'
'Nechipadappu, Sunil Kumar'
'Swain, Debasish'
'Balasubramanian, Sridhar'

_publ_section_title
;
 Flutamide degradation driven by sulfonic acids: An unforeseen salts and
 salt polymorphs of degraded flutamide impurity
;
_journal_name_full CrystEngComm
_journal_paper_doi 10.1039/D4CE00979G
_journal_year 2025
_chemical_formula_moiety 'C7 H6 F3 N2 O2 1+, C H3 O3 S 1-'
_chemical_formula_sum 'C8 H9 F3 N2 O5 S'
_chemical_formula_weight 302.23
_chemical_name_common FluD-MSA(1:1)
_space_group_crystal_system monoclinic
_space_group_IT_number 15
_space_group_name_Hall '-C 2yc'
_space_group_name_H-M_alt 'C 1 2/c 1'
_atom_sites_solution_hydrogens mixed
_audit_creation_method SHELXL-2019/3
_audit_update_record
;
2024-09-26 deposited with the CCDC.	2024-12-12 downloaded from the CCDC.
;
_cell_angle_alpha 90
_cell_angle_beta 125.723(4)
_cell_angle_gamma 90
_cell_formula_units_Z 8
_cell_length_a 21.4337(18)
_cell_length_b 10.5337(9)
_cell_length_c 12.9683(12)
_cell_measurement_reflns_used 3295
_cell_measurement_temperature 100(2)
_cell_measurement_theta_max 26.34
_cell_measurement_theta_min 2.49
_cell_volume 2377.0(4)
_computing_cell_refinement '<i>SAINT</i> (Bruker, 2016)'
_computing_data_collection '<i>APEX3</i> (Bruker, 2016)'
_computing_data_reduction 'Bruker SAINT'
_computing_molecular_graphics 'Bruker SHELXTL'
_computing_publication_material 'Bruker SHELXTL'
_computing_structure_refinement 'SHELXL-2018/3 (Sheldrick, 2019)'
_computing_structure_solution 'SHELXT 2018/2 (Sheldrick, 2019)'
_diffrn_ambient_temperature 100(2)
_diffrn_measured_fraction_theta_full 0.999
_diffrn_measured_fraction_theta_max 0.994
_diffrn_measurement_device_type 'Bruker D8 QUEST PHOTON-100'
_diffrn_measurement_method '\w and \f'
_diffrn_radiation_type MoK\a
_diffrn_radiation_wavelength 0.71073
_diffrn_reflns_av_R_equivalents 0.0382
_diffrn_reflns_av_unetI/netI 0.0426
_diffrn_reflns_Laue_measured_fraction_full 0.999
_diffrn_reflns_Laue_measured_fraction_max 0.994
_diffrn_reflns_limit_h_max 25
_diffrn_reflns_limit_h_min -26
_diffrn_reflns_limit_k_max 13
_diffrn_reflns_limit_k_min -11
_diffrn_reflns_limit_l_max 16
_diffrn_reflns_limit_l_min -16
_diffrn_reflns_number 10245
_diffrn_reflns_point_group_measured_fraction_full 0.999
_diffrn_reflns_point_group_measured_fraction_max 0.994
_diffrn_reflns_theta_full 25.242
_diffrn_reflns_theta_max 26.396
_diffrn_reflns_theta_min 2.260
_exptl_absorpt_coefficient_mu 0.332
_exptl_absorpt_correction_T_max 0.7454
_exptl_absorpt_correction_T_min 0.6085
_exptl_absorpt_correction_type multi-scan
_exptl_absorpt_process_details
;
 SADABS 2016/2: Krause, L., Herbst-Irmer, R., Sheldrick G.M. & Stalke D.,
 J. Appl. Cryst. 48 (2015) 3-10
;
_exptl_crystal_colour colourless
_exptl_crystal_density_diffrn 1.689
_exptl_crystal_description plate
_exptl_crystal_F_000 1232
_exptl_crystal_size_max 0.310
_exptl_crystal_size_mid 0.290
_exptl_crystal_size_min 0.210
_refine_diff_density_max 0.281
_refine_diff_density_min -0.362
_refine_diff_density_rms 0.062
_refine_ls_extinction_method none
_refine_ls_goodness_of_fit_ref 1.030
_refine_ls_hydrogen_treatment mixed
_refine_ls_matrix_type full
_refine_ls_number_parameters 185
_refine_ls_number_reflns 2418
_refine_ls_number_restraints 0
_refine_ls_restrained_S_all 1.030
_refine_ls_R_factor_all 0.0577
_refine_ls_R_factor_gt 0.0359
_refine_ls_shift/su_max 0.000
_refine_ls_shift/su_mean 0.000
_refine_ls_structure_factor_coef Fsqd
_refine_ls_weighting_details 'w=1/[\s^2^(Fo^2^)+(0.0354P)^2^+2.5103P] where P=(Fo^2^+2Fc^2^)/3'
_refine_ls_weighting_scheme calc
_refine_ls_wR_factor_gt 0.0772
_refine_ls_wR_factor_ref 0.0870
_reflns_Friedel_coverage 0.000
_reflns_number_gt 1817
_reflns_number_total 2418
_reflns_threshold_expression 'I > 2\s(I)'
_cod_data_source_file d4ce00979g2.cif
_cod_data_source_block KB1421_0m_a
_cod_original_sg_symbol_H-M 'C 2/c'
_cod_database_code 7249729
_shelx_shelxl_version_number 2019/3
_shelx_space_group_comment
;
The symmetry employed for this shelxl refinement is uniquely defined
by the following loop, which should always be used as a source of
symmetry information in preference to the above space-group names.
They are only intended as comments.
;
_shelx_estimated_absorpt_t_min 0.904
_shelx_estimated_absorpt_t_max 0.934

loop_
_space_group_symop_operation_xyz
'x, y, z'
'-x, y, -z+1/2'
'x+1/2, y+1/2, z'
'-x+1/2, y+1/2, -z+1/2'
'-x, -y, -z'
'x, -y, z-1/2'
'-x+1/2, -y+1/2, -z'
'x+1/2, -y+1/2, z-1/2'

loop_
_atom_site_label
_atom_site_type_symbol
_atom_site_fract_x
_atom_site_fract_y
_atom_site_fract_z
_atom_site_U_iso_or_equiv
_atom_site_adp_type
_atom_site_occupancy
_atom_site_site_symmetry_order
_atom_site_calc_flag
_atom_site_refinement_flags_posn
_atom_site_refinement_flags_adp
_atom_site_refinement_flags_occupancy
_atom_site_disorder_assembly
_atom_site_disorder_group
C1 C 0.37582(11) 0.3222(2) 0.6490(2) 0.0179(5) Uani 1 1 d . . . . .
C2 C 0.37335(11) 0.4527(2) 0.6713(2) 0.0184(5) Uani 1 1 d . . . . .
C3 C 0.32745(11) 0.5292(2) 0.5665(2) 0.0189(5) Uani 1 1 d . . . . .
H3 H 0.323720 0.617292 0.577763 0.023 Uiso 1 1 calc R U . . .
C4 C 0.28678(11) 0.47899(19) 0.4451(2) 0.0168(5) Uani 1 1 d . . . . .
C5 C 0.29040(12) 0.35179(19) 0.4235(2) 0.0184(5) Uani 1 1 d . . . . .
H5 H 0.262594 0.319119 0.339460 0.022 Uiso 1 1 calc R U . . .
C6 C 0.33567(11) 0.2729(2) 0.5275(2) 0.0193(5) Uani 1 1 d . . . . .
H6 H 0.339076 0.184906 0.515254 0.023 Uiso 1 1 calc R U . . .
C7 C 0.41448(12) 0.5145(2) 0.8000(2) 0.0229(5) Uani 1 1 d . . . . .
N1 N 0.42304(10) 0.23072(18) 0.75280(17) 0.0226(4) Uani 1 1 d . . . . .
N2 N 0.23690(11) 0.56499(18) 0.33955(19) 0.0188(4) Uani 1 1 d . . . . .
H2NA H 0.2145(14) 0.530(2) 0.261(3) 0.036(7) Uiso 1 1 d . . . . .
H2NC H 0.2626(15) 0.643(3) 0.347(3) 0.048(8) Uiso 1 1 d . . . . .
H2NB H 0.1997(15) 0.593(2) 0.345(2) 0.033(7) Uiso 1 1 d . . . . .
O1 O 0.48320(9) 0.26840(16) 0.85009(15) 0.0287(4) Uani 1 1 d . . . . .
O2 O 0.40060(9) 0.12002(14) 0.73493(15) 0.0285(4) Uani 1 1 d . . . . .
F1 F 0.48943(7) 0.53171(13) 0.85422(12) 0.0323(3) Uani 1 1 d . . . . .
F2 F 0.40730(7) 0.44976(12) 0.88094(12) 0.0293(3) Uani 1 1 d . . . . .
F3 F 0.38552(8) 0.63105(12) 0.79058(12) 0.0319(3) Uani 1 1 d . . . . .
C8 C 0.04445(12) 0.6239(2) 0.4446(2) 0.0271(5) Uani 1 1 d . . . . .
H8A H 0.022165 0.703477 0.397866 0.041 Uiso 1 1 calc R U . . .
H8B H 0.031387 0.612590 0.504874 0.041 Uiso 1 1 calc R U . . .
H8C H 0.023816 0.552679 0.384621 0.041 Uiso 1 1 calc R U . . .
O3 O 0.17251(8) 0.73142(13) 0.62114(14) 0.0208(3) Uani 1 1 d . . . . .
O4 O 0.17450(9) 0.50566(13) 0.58945(14) 0.0244(4) Uani 1 1 d . . . . .
O5 O 0.15916(8) 0.65535(13) 0.43284(14) 0.0232(4) Uani 1 1 d . . . . .
S1 S 0.14485(3) 0.62893(5) 0.52754(5) 0.01761(15) Uani 1 1 d . . . . .

loop_
_atom_site_aniso_label
_atom_site_aniso_U_11
_atom_site_aniso_U_22
_atom_site_aniso_U_33
_atom_site_aniso_U_23
_atom_site_aniso_U_13
_atom_site_aniso_U_12
C1 0.0166(10) 0.0197(11) 0.0194(11) 0.0036(9) 0.0117(10) 0.0015(8)
C2 0.0182(11) 0.0214(11) 0.0191(12) -0.0011(9) 0.0128(10) -0.0036(9)
C3 0.0224(11) 0.0155(11) 0.0202(12) -0.0018(9) 0.0133(10) -0.0022(9)
C4 0.0151(10) 0.0186(11) 0.0181(11) 0.0026(9) 0.0105(9) -0.0005(8)
C5 0.0195(11) 0.0195(11) 0.0181(11) -0.0024(9) 0.0120(10) -0.0018(8)
C6 0.0215(11) 0.0167(11) 0.0237(12) -0.0017(10) 0.0154(10) 0.0001(9)
C7 0.0244(12) 0.0269(13) 0.0177(12) -0.0008(10) 0.0125(10) -0.0046(9)
N1 0.0204(10) 0.0268(11) 0.0222(11) 0.0052(9) 0.0133(9) 0.0048(8)
N2 0.0221(10) 0.0159(10) 0.0174(11) 0.0005(8) 0.0110(9) 0.0010(8)
O1 0.0191(8) 0.0405(10) 0.0200(9) 0.0046(8) 0.0077(8) -0.0009(7)
O2 0.0333(9) 0.0191(9) 0.0289(9) 0.0060(7) 0.0159(8) 0.0043(7)
F1 0.0262(7) 0.0445(9) 0.0210(7) -0.0059(6) 0.0108(6) -0.0148(6)
F2 0.0366(8) 0.0351(8) 0.0199(7) 0.0007(6) 0.0185(6) -0.0064(6)
F3 0.0450(8) 0.0250(7) 0.0234(7) -0.0067(6) 0.0188(7) -0.0033(6)
C8 0.0241(12) 0.0320(13) 0.0228(12) -0.0045(11) 0.0125(11) -0.0045(10)
O3 0.0264(8) 0.0155(7) 0.0211(8) -0.0042(6) 0.0143(7) -0.0033(6)
O4 0.0374(9) 0.0145(7) 0.0208(8) 0.0028(7) 0.0166(8) 0.0041(7)
O5 0.0320(9) 0.0216(8) 0.0232(9) 0.0023(7) 0.0202(8) 0.0027(6)
S1 0.0225(3) 0.0142(3) 0.0165(3) 0.0004(2) 0.0116(2) 0.0006(2)

loop_
_atom_type_symbol
_atom_type_description
_atom_type_scat_dispersion_real
_atom_type_scat_dispersion_imag
_atom_type_scat_source
C C 0.0033 0.0016 'International Tables Vol C Tables 4.2.6.8 and 6.1.1.4'
H H 0.0000 0.0000 'International Tables Vol C Tables 4.2.6.8 and 6.1.1.4'
F F 0.0171 0.0103 'International Tables Vol C Tables 4.2.6.8 and 6.1.1.4'
N N 0.0061 0.0033 'International Tables Vol C Tables 4.2.6.8 and 6.1.1.4'
O O 0.0106 0.0060 'International Tables Vol C Tables 4.2.6.8 and 6.1.1.4'
S S 0.1246 0.1234 'International Tables Vol C Tables 4.2.6.8 and 6.1.1.4'

loop_
_geom_angle_atom_site_label_1
_geom_angle_atom_site_label_2
_geom_angle_atom_site_label_3
_geom_angle
_geom_angle_site_symmetry_1
_geom_angle_site_symmetry_3
_geom_angle_publ_flag
C6 C1 C2 121.77(19) . . ?
C6 C1 N1 115.68(19) . . ?
C2 C1 N1 122.52(19) . . ?
C3 C2 C1 117.24(19) . . ?
C3 C2 C7 117.28(19) . . ?
C1 C2 C7 125.44(19) . . ?
C2 C3 C4 120.70(19) . . ?
C2 C3 H3 119.7 . . ?
C4 C3 H3 119.7 . . ?
C5 C4 C3 121.9(2) . . ?
C5 C4 N2 120.64(19) . . ?
C3 C4 N2 117.37(18) . . ?
C4 C5 C6 118.3(2) . . ?
C4 C5 H5 120.8 . . ?
C6 C5 H5 120.8 . . ?
C1 C6 C5 119.98(19) . . ?
C1 C6 H6 120.0 . . ?
C5 C6 H6 120.0 . . ?
F2 C7 F1 108.11(17) . . ?
F2 C7 F3 106.17(17) . . ?
F1 C7 F3 105.80(17) . . ?
F2 C7 C2 112.90(18) . . ?
F1 C7 C2 112.77(18) . . ?
F3 C7 C2 110.64(18) . . ?
O1 N1 O2 124.01(18) . . ?
O1 N1 C1 118.37(18) . . ?
O2 N1 C1 117.58(18) . . ?
C4 N2 H2NA 114.4(16) . . ?
C4 N2 H2NC 111.8(16) . . ?
H2NA N2 H2NC 111(2) . . ?
C4 N2 H2NB 109.6(16) . . ?
H2NA N2 H2NB 108(2) . . ?
H2NC N2 H2NB 101(2) . . ?
S1 C8 H8A 109.5 . . ?
S1 C8 H8B 109.5 . . ?
H8A C8 H8B 109.5 . . ?
S1 C8 H8C 109.5 . . ?
H8A C8 H8C 109.5 . . ?
H8B C8 H8C 109.5 . . ?
O5 S1 O4 113.26(9) . . ?
O5 S1 O3 112.03(9) . . ?
O4 S1 O3 111.30(9) . . ?
O5 S1 C8 105.95(10) . . ?
O4 S1 C8 107.07(10) . . ?
O3 S1 C8 106.74(10) . . ?

loop_
_geom_bond_atom_site_label_1
_geom_bond_atom_site_label_2
_geom_bond_distance
_geom_bond_site_symmetry_2
_geom_bond_publ_flag
C1 C6 1.382(3) . ?
C1 C2 1.412(3) . ?
C1 N1 1.474(3) . ?
C2 C3 1.380(3) . ?
C2 C7 1.507(3) . ?
C3 C4 1.384(3) . ?
C3 H3 0.9500 . ?
C4 C5 1.380(3) . ?
C4 N2 1.459(3) . ?
C5 C6 1.387(3) . ?
C5 H5 0.9500 . ?
C6 H6 0.9500 . ?
C7 F2 1.333(2) . ?
C7 F1 1.338(2) . ?
C7 F3 1.349(3) . ?
N1 O1 1.230(2) . ?
N1 O2 1.231(2) . ?
N2 H2NA 0.91(3) . ?
N2 H2NC 0.96(3) . ?
N2 H2NB 0.89(3) . ?
C8 S1 1.757(2) . ?
C8 H8A 0.9800 . ?
C8 H8B 0.9800 . ?
C8 H8C 0.9800 . ?
O3 S1 1.4663(14) . ?
O4 S1 1.4624(15) . ?
O5 S1 1.4558(15) . ?

loop_
_geom_hbond_atom_site_label_D
_geom_hbond_atom_site_label_H
_geom_hbond_atom_site_label_A
_geom_hbond_distance_DH
_geom_hbond_distance_HA
_geom_hbond_distance_DA
_geom_hbond_angle_DHA
_geom_hbond_site_symmetry_A
_geom_hbond_publ_flag
N2 H2NB O5 0.89(3) 1.91(3) 2.739(3) 154(2) . yes
N2 H2NC O3 0.96(3) 1.79(3) 2.734(2) 168(2) 7_566 yes
N2 H2NC S1 0.96(3) 2.93(3) 3.833(2) 157(2) 7_566 yes
C3 H3 O5 0.95 2.44 3.335(3) 157.1 7_566 yes
N2 H2NA O4 0.91(3) 1.90(3) 2.792(3) 166(2) 6_565 yes
N2 H2NA S1 0.91(3) 2.99(3) 3.888(2) 170(2) 6_565 yes
C5 H5 O3 0.95 2.38 3.310(3) 167.7 6_565 yes
C6 H6 O4 0.95 2.34 3.251(3) 159.4 7_556 yes
C8 H8B O1 0.98 2.65 3.407(3) 134.4 4_556 yes

loop_
_geom_torsion_atom_site_label_1
_geom_torsion_atom_site_label_2
_geom_torsion_atom_site_label_3
_geom_torsion_atom_site_label_4
_geom_torsion
_geom_torsion_site_symmetry_1
_geom_torsion_site_symmetry_2
_geom_torsion_site_symmetry_3
_geom_torsion_site_symmetry_4
_geom_torsion_publ_flag
C6 C1 C2 C3 1.6(3) . . . . ?
N1 C1 C2 C3 179.55(18) . . . . ?
C6 C1 C2 C7 179.38(19) . . . . ?
N1 C1 C2 C7 -2.7(3) . . . . ?
C1 C2 C3 C4 -0.9(3) . . . . ?
C7 C2 C3 C4 -178.90(18) . . . . ?
C2 C3 C4 C5 -0.2(3) . . . . ?
C2 C3 C4 N2 177.33(18) . . . . ?
C3 C4 C5 C6 0.8(3) . . . . ?
N2 C4 C5 C6 -176.70(18) . . . . ?
C2 C1 C6 C5 -1.1(3) . . . . ?
N1 C1 C6 C5 -179.16(17) . . . . ?
C4 C5 C6 C1 -0.1(3) . . . . ?
C3 C2 C7 F2 132.4(2) . . . . ?
C1 C2 C7 F2 -45.4(3) . . . . ?
C3 C2 C7 F1 -104.7(2) . . . . ?
C1 C2 C7 F1 77.5(3) . . . . ?
C3 C2 C7 F3 13.6(3) . . . . ?
C1 C2 C7 F3 -164.19(18) . . . . ?
C6 C1 N1 O1 147.26(19) . . . . ?
C2 C1 N1 O1 -30.8(3) . . . . ?
C6 C1 N1 O2 -30.8(3) . . . . ?
C2 C1 N1 O2 151.20(19) . . . . ?
